data_4066514
loop_
_publ_author_name
'Usener, Carolin'
'Kehr, Gerald'
'Fr\"ohlich, Roland'
'Wibbeling, Birgit'
'M\"uck-Lichtenfeld, Christian'
'Erker, Gerhard'

_publ_section_title
;
 Developing a Reliable Synthetic Route tocis-1,3-Bridge-Disubstituted
 [3]Ferrocenophane Systems
;
_journal_issue 17
_journal_name_full Organometallics
_journal_page_first 3852
_journal_paper_doi 10.1021/om100501q
_journal_volume 29
_journal_year 2010
_chemical_absolute_configuration ad
_chemical_formula_sum 'C15 H15 Fe N'
_chemical_formula_weight 265.13
_chemical_name_systematic
; 
 ? 
;
_space_group_IT_number 4
_symmetry_cell_setting monoclinic
_symmetry_space_group_name_Hall 'P 2yb'
_symmetry_space_group_name_H-M 'P 1 21 1'
_atom_sites_solution_hydrogens geom
_atom_sites_solution_primary direct
_atom_sites_solution_secondary difmap
_audit_creation_method SHELXL-97
_cell_angle_alpha 90.00
_cell_angle_beta 102.58(1)
_cell_angle_gamma 90.00
_cell_formula_units_Z 2
_cell_length_a 7.095(1)
_cell_length_b 10.146(1)
_cell_length_c 8.336(1)
_cell_measurement_reflns_used 1026
_cell_measurement_temperature 223(2)
_cell_measurement_theta_max 27.88
_cell_measurement_theta_min 0.41
_cell_volume 585.67(12)
_computing_cell_refinement 'Collect (Nonius B.V., 1998)'
_computing_data_collection 'Collect (Nonius B.V., 1998)'
_computing_data_reduction 'Denzo-SMN (Otwinowski & Minor, 1997)'
_computing_molecular_graphics 'XP (BrukerAXS, 2000)'
_computing_publication_material 'SHELXL-97 (Sheldrick, 1997)'
_computing_structure_refinement 'SHELXL-97 (Sheldrick, 1997)'
_computing_structure_solution 'SHELXS-97 (Sheldrick, 1990)'
_diffrn_ambient_temperature 223(2)
_diffrn_measured_fraction_theta_full 0.991
_diffrn_measured_fraction_theta_max 0.991
_diffrn_measurement_device_type 'Nonius KappaCCD'
_diffrn_measurement_method '\w and \f scans'
_diffrn_radiation_monochromator graphite
_diffrn_radiation_source 'rotating anode Nonius FR591'
_diffrn_radiation_type MoK\a
_diffrn_radiation_wavelength 0.71073
_diffrn_reflns_av_R_equivalents 0.021
_diffrn_reflns_av_sigmaI/netI 0.0390
_diffrn_reflns_limit_h_max 8
_diffrn_reflns_limit_h_min -9
_diffrn_reflns_limit_k_max 12
_diffrn_reflns_limit_k_min -13
_diffrn_reflns_limit_l_max 10
_diffrn_reflns_limit_l_min -7
_diffrn_reflns_number 3887
_diffrn_reflns_theta_full 27.89
_diffrn_reflns_theta_max 27.89
_diffrn_reflns_theta_min 3.42
_exptl_absorpt_coefficient_mu 1.261
_exptl_absorpt_correction_T_max 0.7866
_exptl_absorpt_correction_T_min 0.6667
_exptl_absorpt_correction_type multi-scan
_exptl_absorpt_process_details 'SORTAV (Blessing, 1995 & 1997)'
_exptl_crystal_colour yellow
_exptl_crystal_density_diffrn 1.503
_exptl_crystal_density_method 'not measured'
_exptl_crystal_description block
_exptl_crystal_F_000 276
_exptl_crystal_size_max 0.35
_exptl_crystal_size_mid 0.30
_exptl_crystal_size_min 0.20
_refine_diff_density_max 0.851
_refine_diff_density_min -0.416
_refine_diff_density_rms 0.087
_refine_ls_abs_structure_details 'Flack H D (1983), Acta Cryst. A39, 876-881'
_refine_ls_abs_structure_Flack 0.49(4)
_refine_ls_extinction_method none
_refine_ls_goodness_of_fit_ref 1.086
_refine_ls_hydrogen_treatment constr
_refine_ls_matrix_type full
_refine_ls_number_parameters 156
_refine_ls_number_reflns 2409
_refine_ls_number_restraints 1
_refine_ls_restrained_S_all 1.085
_refine_ls_R_factor_all 0.0448
_refine_ls_R_factor_gt 0.0409
_refine_ls_shift/su_max 0.001
_refine_ls_shift/su_mean 0.000
_refine_ls_structure_factor_coef Fsqd
_refine_ls_weighting_details 'calc w=1/[\s^2^(Fo^2^)+(0.0491P)^2^+1.0029P] where P=(Fo^2^+2Fc^2^)/3'
_refine_ls_weighting_scheme calc
_refine_ls_wR_factor_gt 0.1108
_refine_ls_wR_factor_ref 0.1157
_reflns_number_gt 2264
_reflns_number_total 2409
_reflns_threshold_expression >2sigma(I)
_cod_data_source_file om100501q_si_002.cif
_cod_data_source_block erk3923
_cod_original_sg_symbol_H-M P21
_cod_database_code 4066514

loop_
_symmetry_equiv_pos_as_xyz
'x, y, z'
'-x, y+1/2, -z'

loop_
_atom_site_label
_atom_site_type_symbol
_atom_site_fract_x
_atom_site_fract_y
_atom_site_fract_z
_atom_site_U_iso_or_equiv
_atom_site_adp_type
_atom_site_occupancy
_atom_site_symmetry_multiplicity
_atom_site_calc_flag
_atom_site_refinement_flags
Fe Fe 0.87316(6) 0.97741(14) 0.60637(5) 0.02134(15) Uani 1 1 d .
C1 C 1.0602(5) 0.9838(13) 0.8247(4) 0.0387(11) Uani 1 1 d .
C2 C 1.0934(11) 0.8622(9) 0.7235(11) 0.045(2) Uani 1 1 d .
H2 H 1.0832 0.7737 0.7538 0.054 Uiso 1 1 calc R
C3 C 1.1394(11) 0.9050(10) 0.5849(11) 0.049(2) Uani 1 1 d .
H3 H 1.1695 0.8512 0.5022 0.059 Uiso 1 1 calc R
C4 C 1.1352(11) 1.0460(8) 0.5829(9) 0.0316(16) Uani 1 1 d .
H4 H 1.1560 1.1015 0.4982 0.038 Uiso 1 1 calc R
C5 C 1.0921(11) 1.0863(8) 0.7391(8) 0.0368(19) Uani 1 1 d .
H5 H 1.0878 1.1742 0.7736 0.044 Uiso 1 1 calc R
C6 C 0.9920(6) 0.9798(17) 0.9844(5) 0.0664(18) Uani 1 1 d .
H6 H 0.9587 0.8849 0.9821 0.080 Uiso 1 1 calc R
C7 C 1.1565(7) 0.9755(15) 1.1291(5) 0.0601(15) Uani 1 1 d .
H7A H 1.2178 1.0614 1.1447 0.090 Uiso 1 1 calc R
H7B H 1.2495 0.9103 1.1108 0.090 Uiso 1 1 calc R
H7C H 1.1095 0.9521 1.2263 0.090 Uiso 1 1 calc R
C8 C 0.8122(7) 1.0280(5) 0.9837(5) 0.0368(10) Uani 1 1 d .
H8A H 0.8168 1.1226 0.9612 0.044 Uiso 1 1 calc R
H8B H 0.7943 1.0199 1.0966 0.044 Uiso 1 1 calc R
C9 C 0.6235(5) 0.9747(12) 0.8696(4) 0.0270(6) Uani 1 1 d .
H9 H 0.5177 1.0333 0.8860 0.032 Uiso 1 1 calc R
C10 C 0.6271(4) 0.9826(9) 0.6885(4) 0.0223(6) Uani 1 1 d .
C11 C 0.6356(11) 1.0876(6) 0.5909(8) 0.0283(15) Uani 1 1 d .
H11 H 0.6331 1.1759 0.6244 0.034 Uiso 1 1 calc R
C12 C 0.6489(10) 1.0469(8) 0.4307(10) 0.0299(18) Uani 1 1 d .
H12 H 0.6584 1.1025 0.3427 0.036 Uiso 1 1 calc R
C13 C 0.6450(12) 0.9067(9) 0.4277(11) 0.039(2) Uani 1 1 d .
H13 H 0.6500 0.8532 0.3367 0.047 Uiso 1 1 calc R
C14 C 0.6322(10) 0.8619(6) 0.5868(9) 0.0304(16) Uani 1 1 d .
H14 H 0.6279 0.7739 0.6210 0.036 Uiso 1 1 calc R
C15 C 0.5800(8) 0.8459(5) 0.9233(6) 0.0408(11) Uani 1 1 d .
N1 N 0.5474(8) 0.7414(6) 0.9682(7) 0.0630(14) Uani 1 1 d .

loop_
_atom_site_aniso_label
_atom_site_aniso_U_11
_atom_site_aniso_U_22
_atom_site_aniso_U_33
_atom_site_aniso_U_23
_atom_site_aniso_U_13
_atom_site_aniso_U_12
Fe 0.0179(2) 0.0252(2) 0.0205(2) -0.0005(4) 0.00322(14) 0.0002(4)
C1 0.0178(14) 0.076(3) 0.0197(14) -0.008(4) -0.0010(11) 0.002(5)
C2 0.023(3) 0.052(5) 0.057(5) 0.002(4) 0.000(3) 0.017(3)
C3 0.019(3) 0.097(8) 0.034(4) -0.007(4) 0.013(3) 0.010(4)
C4 0.024(3) 0.040(4) 0.030(4) -0.006(3) 0.003(3) -0.012(3)
C5 0.026(3) 0.064(5) 0.022(3) -0.022(3) 0.010(2) -0.019(3)
C6 0.0309(19) 0.146(6) 0.0210(17) -0.016(6) 0.0039(14) -0.009(7)
C7 0.049(2) 0.102(4) 0.0252(18) 0.020(6) -0.0014(17) 0.012(7)
C8 0.046(3) 0.037(2) 0.030(2) -0.0059(16) 0.0129(18) -0.002(2)
C9 0.0289(16) 0.0244(16) 0.0305(15) -0.004(4) 0.0126(12) 0.002(3)
C10 0.0175(12) 0.0216(16) 0.0285(13) -0.002(3) 0.0065(10) 0.003(3)
C11 0.031(4) 0.025(3) 0.027(3) -0.002(2) 0.004(3) 0.012(3)
C12 0.017(3) 0.043(5) 0.028(3) 0.019(4) 0.002(3) 0.007(3)
C13 0.038(5) 0.051(6) 0.025(3) 0.000(4) 0.001(3) -0.008(4)
C14 0.022(3) 0.026(3) 0.044(4) -0.016(3) 0.009(3) -0.007(3)
C15 0.039(2) 0.043(3) 0.042(3) 0.006(2) 0.011(2) -0.009(2)
N1 0.058(3) 0.058(3) 0.071(3) 0.020(3) 0.011(2) -0.013(3)

loop_
_atom_type_symbol
_atom_type_description
_atom_type_scat_dispersion_real
_atom_type_scat_dispersion_imag
_atom_type_scat_source
C C 0.0033 0.0016 'International Tables Vol C Tables 4.2.6.8 and 6.1.1.4'
H H 0.0000 0.0000 'International Tables Vol C Tables 4.2.6.8 and 6.1.1.4'
N N 0.0061 0.0033 'International Tables Vol C Tables 4.2.6.8 and 6.1.1.4'
Fe Fe 0.3463 0.8444 'International Tables Vol C Tables 4.2.6.8 and 6.1.1.4'

loop_
_geom_angle_atom_site_label_1
_geom_angle_atom_site_label_2
_geom_angle_atom_site_label_3
_geom_angle
C11 Fe C1 114.9(3)
C11 Fe C10 39.3(3)
C1 Fe C10 98.18(13)
C11 Fe C2 154.6(3)
C1 Fe C2 45.0(4)
C10 Fe C2 119.2(3)
C11 Fe C5 105.4(3)
C1 Fe C5 37.8(4)
C10 Fe C5 114.8(3)
C2 Fe C5 68.4(2)
C11 Fe C4 125.2(3)
C1 Fe C4 68.8(3)
C10 Fe C4 154.6(3)
C2 Fe C4 67.6(4)
C5 Fe C4 42.1(3)
C11 Fe C12 41.1(3)
C1 Fe C12 154.0(4)
C10 Fe C12 68.6(2)
C2 Fe C12 161.1(3)
C5 Fe C12 126.1(3)
C4 Fe C12 113.5(3)
C11 Fe C14 68.80(14)
C1 Fe C14 117.8(3)
C10 Fe C14 43.2(3)
C2 Fe C14 104.5(3)
C5 Fe C14 151.9(3)
C4 Fe C14 162.2(2)
C12 Fe C14 68.5(3)
C11 Fe C3 164.4(3)
C1 Fe C3 69.8(3)
C10 Fe C3 156.2(3)
C2 Fe C3 38.2(3)
C5 Fe C3 68.6(4)
C4 Fe C3 40.79(19)
C12 Fe C3 130.1(3)
C14 Fe C3 123.4(3)
C11 Fe C13 68.4(3)
C1 Fe C13 157.1(4)
C10 Fe C13 69.7(3)
C2 Fe C13 123.1(4)
C5 Fe C13 165.0(3)
C4 Fe C13 129.5(3)
C12 Fe C13 40.45(16)
C14 Fe C13 40.4(3)
C3 Fe C13 113.5(4)
C5 C1 C6 128.9(11)
C5 C1 C2 105.8(3)
C6 C1 C2 125.2(11)
C5 C1 Fe 71.9(4)
C6 C1 Fe 121.5(3)
C2 C1 Fe 68.1(3)
C3 C2 C1 107.9(9)
C3 C2 Fe 72.8(5)
C1 C2 Fe 66.9(3)
C2 C3 C4 109.0(9)
C2 C3 Fe 69.0(5)
C4 C3 Fe 68.2(6)
C3 C4 C5 106.1(9)
C3 C4 Fe 71.0(5)
C5 C4 Fe 68.7(4)
C1 C5 C4 111.1(8)
C1 C5 Fe 70.2(4)
C4 C5 Fe 69.2(4)
C8 C6 C7 125.6(6)
C8 C6 C1 117.6(6)
C7 C6 C1 111.7(3)
C6 C8 C9 123.7(6)
C15 C9 C10 114.2(7)
C15 C9 C8 109.8(5)
C10 C9 C8 113.0(4)
C11 C10 C14 107.1(3)
C11 C10 C9 130.9(8)
C14 C10 C9 121.9(8)
C11 C10 Fe 70.1(4)
C14 C10 Fe 69.8(3)
C9 C10 Fe 122.8(2)
C10 C11 C12 111.0(6)
C10 C11 Fe 70.6(3)
C12 C11 Fe 70.8(4)
C11 C12 C13 107.6(8)
C11 C12 Fe 68.1(4)
C13 C12 Fe 71.1(6)
C14 C13 C12 108.0(9)
C14 C13 Fe 68.9(5)
C12 C13 Fe 68.4(6)
C13 C14 C10 106.3(6)
C13 C14 Fe 70.7(5)
C10 C14 Fe 67.0(3)
N1 C15 C9 179.1(6)

loop_
_geom_bond_atom_site_label_1
_geom_bond_atom_site_label_2
_geom_bond_distance
Fe C11 2.003(7)
Fe C1 2.007(3)
Fe C10 2.010(3)
Fe C2 2.024(8)
Fe C5 2.027(7)
Fe C4 2.034(7)
Fe C12 2.039(7)
Fe C14 2.050(7)
Fe C3 2.070(8)
Fe C13 2.074(9)
C1 C5 1.308(13)
C1 C6 1.513(5)
C1 C2 1.541(13)
C2 C3 1.340(12)
C3 C4 1.430(7)
C4 C5 1.459(9)
C6 C8 1.365(8)
C6 C7 1.484(5)
C8 C9 1.561(7)
C9 C15 1.436(12)
C9 C10 1.517(4)
C10 C11 1.349(10)
C10 C14 1.495(10)
C11 C12 1.420(11)
C12 C13 1.423(6)
C13 C14 1.423(11)
C15 N1 1.164(7)

loop_
_geom_torsion_atom_site_label_1
_geom_torsion_atom_site_label_2
_geom_torsion_atom_site_label_3
_geom_torsion_atom_site_label_4
_geom_torsion
C11 Fe C1 C5 -83.0(5)
C10 Fe C1 C5 -120.3(5)
C2 Fe C1 C5 116.1(3)
C4 Fe C1 C5 37.1(5)
C12 Fe C1 C5 -63.4(7)
C14 Fe C1 C5 -161.2(4)
C3 Fe C1 C5 80.8(5)
C13 Fe C1 C5 -176.4(9)
C11 Fe C1 C6 42.1(12)
C10 Fe C1 C6 4.8(11)
C2 Fe C1 C6 -118.8(13)
C5 Fe C1 C6 125.1(14)
C4 Fe C1 C6 162.2(12)
C12 Fe C1 C6 61.7(16)
C14 Fe C1 C6 -36.1(12)
C3 Fe C1 C6 -154.1(12)
C13 Fe C1 C6 -51.3(17)
C11 Fe C1 C2 160.9(5)
C10 Fe C1 C2 123.6(5)
C5 Fe C1 C2 -116.1(3)
C4 Fe C1 C2 -79.0(5)
C12 Fe C1 C2 -179.5(7)
C14 Fe C1 C2 82.7(5)
C3 Fe C1 C2 -35.3(5)
C13 Fe C1 C2 67.5(9)
C5 C1 C2 C3 -0.9(5)
C6 C1 C2 C3 175.5(5)
Fe C1 C2 C3 61.6(5)
C5 C1 C2 Fe -62.5(3)
C6 C1 C2 Fe 113.9(4)
C11 Fe C2 C3 -162.7(7)
C1 Fe C2 C3 -118.8(8)
C10 Fe C2 C3 170.4(6)
C5 Fe C2 C3 -82.5(7)
C4 Fe C2 C3 -36.9(6)
C12 Fe C2 C3 60.5(13)
C14 Fe C2 C3 126.2(6)
C13 Fe C2 C3 86.7(7)
C11 Fe C2 C1 -43.9(10)
C10 Fe C2 C1 -70.8(5)
C5 Fe C2 C1 36.3(4)
C4 Fe C2 C1 81.9(5)
C12 Fe C2 C1 179.3(9)
C14 Fe C2 C1 -115.0(5)
C3 Fe C2 C1 118.8(8)
C13 Fe C2 C1 -154.5(4)
C1 C2 C3 C4 -1.4(10)
Fe C2 C3 C4 56.5(7)
C1 C2 C3 Fe -57.9(4)
C11 Fe C3 C2 151.8(11)
C1 Fe C3 C2 41.3(6)
C10 Fe C3 C2 -21.3(12)
C5 Fe C3 C2 81.9(5)
C4 Fe C3 C2 121.9(9)
C12 Fe C3 C2 -158.3(5)
C14 Fe C3 C2 -69.3(6)
C13 Fe C3 C2 -114.2(6)
C11 Fe C3 C4 29.9(17)
C1 Fe C3 C4 -80.6(7)
C10 Fe C3 C4 -143.2(6)
C2 Fe C3 C4 -121.9(9)
C5 Fe C3 C4 -40.0(6)
C12 Fe C3 C4 79.8(7)
C14 Fe C3 C4 168.8(5)
C13 Fe C3 C4 123.9(6)
C2 C3 C4 C5 3.0(12)
Fe C3 C4 C5 60.0(5)
C2 C3 C4 Fe -57.0(6)
C11 Fe C4 C3 -170.5(5)
C1 Fe C4 C3 83.2(7)
C10 Fe C4 C3 145.7(5)
C2 Fe C4 C3 34.6(6)
C5 Fe C4 C3 116.7(8)
C12 Fe C4 C3 -124.8(6)
C14 Fe C4 C3 -32.0(15)
C13 Fe C4 C3 -80.6(7)
C11 Fe C4 C5 72.7(5)
C1 Fe C4 C5 -33.5(6)
C10 Fe C4 C5 28.9(9)
C2 Fe C4 C5 -82.1(4)
C12 Fe C4 C5 118.4(5)
C14 Fe C4 C5 -148.7(10)
C3 Fe C4 C5 -116.7(8)
C13 Fe C4 C5 162.7(5)
C6 C1 C5 C4 -173.4(5)
C2 C1 C5 C4 2.9(5)
Fe C1 C5 C4 -57.2(5)
C6 C1 C5 Fe -116.3(4)
C2 C1 C5 Fe 60.0(3)
C3 C4 C5 C1 -3.8(10)
Fe C4 C5 C1 57.8(5)
C3 C4 C5 Fe -61.5(7)
C11 Fe C5 C1 111.0(5)
C10 Fe C5 C1 70.2(6)
C2 Fe C5 C1 -43.0(4)
C4 Fe C5 C1 -123.0(7)
C12 Fe C5 C1 151.0(5)
C14 Fe C5 C1 37.3(9)
C3 Fe C5 C1 -84.2(6)
C13 Fe C5 C1 174.6(13)
C11 Fe C5 C4 -126.0(5)
C1 Fe C5 C4 123.0(7)
C10 Fe C5 C4 -166.8(5)
C2 Fe C5 C4 80.0(6)
C12 Fe C5 C4 -86.0(5)
C14 Fe C5 C4 160.3(6)
C3 Fe C5 C4 38.8(5)
C13 Fe C5 C4 -62.4(16)
C5 C1 C6 C8 63.6(12)
C2 C1 C6 C8 -112.0(12)
Fe C1 C6 C8 -27.9(17)
C5 C1 C6 C7 -92.8(12)
C2 C1 C6 C7 91.6(11)
Fe C1 C6 C7 175.7(10)
C7 C6 C8 C9 -149.0(11)
C1 C6 C8 C9 58.2(14)
C6 C8 C9 C15 71.2(8)
C6 C8 C9 C10 -57.6(11)
C15 C9 C10 C11 169.7(6)
C8 C9 C10 C11 -63.9(9)
C15 C9 C10 C14 -13.9(6)
C8 C9 C10 C14 112.6(8)
C15 C9 C10 Fe -99.1(6)
C8 C9 C10 Fe 27.3(12)
C1 Fe C10 C11 119.8(5)
C2 Fe C10 C11 162.2(4)
C5 Fe C10 C11 84.1(4)
C4 Fe C10 C11 63.2(7)
C12 Fe C10 C11 -37.0(4)
C14 Fe C10 C11 -117.9(3)
C3 Fe C10 C11 177.1(8)
C13 Fe C10 C11 -80.4(4)
C11 Fe C10 C14 117.9(3)
C1 Fe C10 C14 -122.3(5)
C2 Fe C10 C14 -79.9(4)
C5 Fe C10 C14 -158.0(4)
C4 Fe C10 C14 -179.0(7)
C12 Fe C10 C14 80.9(4)
C3 Fe C10 C14 -65.1(8)
C13 Fe C10 C14 37.5(4)
C11 Fe C10 C9 -126.5(10)
C1 Fe C10 C9 -6.7(9)
C2 Fe C10 C9 35.7(9)
C5 Fe C10 C9 -42.4(9)
C4 Fe C10 C9 -63.3(12)
C12 Fe C10 C9 -163.4(9)
C14 Fe C10 C9 115.6(10)
C3 Fe C10 C9 50.6(13)
C13 Fe C10 C9 153.2(9)
C14 C10 C11 C12 -0.8(5)
C9 C10 C11 C12 176.1(4)
Fe C10 C11 C12 59.5(5)
C14 C10 C11 Fe -60.3(3)
C9 C10 C11 Fe 116.6(4)
C1 Fe C11 C10 -71.3(5)
C2 Fe C11 C10 -38.6(9)
C5 Fe C11 C10 -110.5(4)
C4 Fe C11 C10 -152.1(4)
C12 Fe C11 C10 121.6(6)
C14 Fe C11 C10 40.5(3)
C3 Fe C11 C10 -175.6(12)
C13 Fe C11 C10 84.0(4)
C1 Fe C11 C12 167.0(5)
C10 Fe C11 C12 -121.6(6)
C2 Fe C11 C12 -160.2(7)
C5 Fe C11 C12 127.9(4)
C4 Fe C11 C12 86.3(5)
C14 Fe C11 C12 -81.2(5)
C3 Fe C11 C12 62.7(14)
C13 Fe C11 C12 -37.7(4)
C10 C11 C12 C13 1.0(10)
Fe C11 C12 C13 60.4(7)
C10 C11 C12 Fe -59.4(5)
C1 Fe C12 C11 -27.6(9)
C10 Fe C12 C11 35.4(5)
C2 Fe C12 C11 153.5(10)
C5 Fe C12 C11 -70.4(5)
C4 Fe C12 C11 -117.2(4)
C14 Fe C12 C11 82.0(4)
C3 Fe C12 C11 -161.8(5)
C13 Fe C12 C11 118.8(8)
C11 Fe C12 C13 -118.8(8)
C1 Fe C12 C13 -146.5(6)
C10 Fe C12 C13 -83.4(6)
C2 Fe C12 C13 34.7(14)
C5 Fe C12 C13 170.8(5)
C4 Fe C12 C13 123.9(6)
C14 Fe C12 C13 -36.8(6)
C3 Fe C12 C13 79.4(7)
C11 C12 C13 C14 -0.8(12)
Fe C12 C13 C14 57.7(6)
C11 C12 C13 Fe -58.5(6)
C11 Fe C13 C14 -82.2(4)
C1 Fe C13 C14 21.0(12)
C10 Fe C13 C14 -40.1(5)
C2 Fe C13 C14 72.2(6)
C5 Fe C13 C14 -150.4(12)
C4 Fe C13 C14 159.2(4)
C12 Fe C13 C14 -120.5(8)
C3 Fe C13 C14 114.6(5)
C11 Fe C13 C12 38.3(6)
C1 Fe C13 C12 141.5(7)
C10 Fe C13 C12 80.5(6)
C2 Fe C13 C12 -167.3(5)
C5 Fe C13 C12 -29.9(18)
C4 Fe C13 C12 -80.3(7)
C14 Fe C13 C12 120.5(8)
C3 Fe C13 C12 -124.9(6)
C12 C13 C14 C10 0.4(10)
Fe C13 C14 C10 57.7(4)
C12 C13 C14 Fe -57.4(7)
C11 C10 C14 C13 0.3(5)
C9 C10 C14 C13 -176.9(5)
Fe C10 C14 C13 -60.2(5)
C11 C10 C14 Fe 60.4(3)
C9 C10 C14 Fe -116.8(3)
C11 Fe C14 C13 81.2(5)
C1 Fe C14 C13 -170.9(6)
C10 Fe C14 C13 118.1(6)
C2 Fe C14 C13 -124.5(5)
C5 Fe C14 C13 164.2(7)
C4 Fe C14 C13 -63.3(13)
C12 Fe C14 C13 36.9(5)
C3 Fe C14 C13 -87.8(6)
C11 Fe C14 C10 -36.9(3)
C1 Fe C14 C10 71.0(5)
C2 Fe C14 C10 117.4(4)
C5 Fe C14 C10 46.1(8)
C4 Fe C14 C10 178.6(9)
C12 Fe C14 C10 -81.2(4)
C3 Fe C14 C10 154.0(4)
C13 Fe C14 C10 -118.1(6)
C10 C9 C15 N1 113(39)
C8 C9 C15 N1 -15(39)
